data_4119048
loop_
_publ_author_name
'Thomas M. Klap\"otke'
'Christian Petermayer'
'Davin G. Piercey'
'J\"org Stierstorfer'

_publ_contact_author_address
;
Department Chemie
Ludwig-Maximilians Universit\"at
Butenandtstra\&se 5-13 (Haus D)
D-81377 M\"unchen
Bundesrepublik Deutschland 
;
_publ_contact_author_email tmk@cup.uni-muenchen.de
_publ_contact_author_fax '+49 89 2180 77492'
_publ_contact_author_name 'Thomas M. Klapo\"tke'
_publ_contact_author_phone '+49 89 2180 77491'
_publ_section_title
;
 1,3-Bis(nitroimido)-1,2,3-triazolate Anion, the N-Nitroimide Moiety, and
 the Strategy of Alternating Positive and Negative Charges in the Design
 of Energetic Materials
;
_journal_name_full 'Journal of the American Chemical Society'
_journal_page_first 20827
_journal_page_last 20836
_journal_paper_doi 10.1021/ja310384y
_journal_volume 134
_journal_year 2012
_chemical_formula_moiety 'C2 H2 N7 O4, H4 N O '
_chemical_formula_sum 'C2 H6 N8 O5'
_chemical_formula_weight 222.15
_chemical_name_common 'hydroxylammonium 1,3-di(nitroimide)-1,2,3-triazolate '
_chemical_name_systematic 'hydroxylammonium 1,3-di(nitroimide)-1,2,3-triazolate '
_space_group_IT_number 2
_symmetry_cell_setting triclinic
_symmetry_Int_Tables_number 2
_symmetry_space_group_name_Hall '-P 1'
_symmetry_space_group_name_H-M 'P -1'
_atom_sites_solution_hydrogens difmap
_atom_sites_solution_primary direct
_atom_sites_solution_secondary difmap
_audit_author_name 'Joerg Stierstorfer'
_audit_creation_date
;
'Thu Jul 19 06:24:30 2012'
;
_audit_creation_method
;
CrysAlisPro, Oxford Diffraction Ltd.,
Version 1.171.35.11 (release 16-05-2011 CrysAlis171 .NET)
(compiled May 16 2011,17:55:39)
;
_audit_update_record 27.09.2012
_cell_angle_alpha 76.794(7)
_cell_angle_beta 89.114(6)
_cell_angle_gamma 77.979(7)
_cell_formula_units_Z 2
_cell_length_a 5.6251(4)
_cell_length_b 7.8446(7)
_cell_length_c 9.7402(8)
_cell_measurement_reflns_used 1699
_cell_measurement_temperature 173(2)
_cell_measurement_theta_max 32.3059
_cell_measurement_theta_min 4.2132
_cell_volume 409.03(6)
_computing_cell_refinement
;
CrysAlisPro, Agilent Technologies,
Version 1.171.35.11 (release 16-05-2011 CrysAlis171 .NET)
(compiled May 16 2011,17:55:39)
;
_computing_data_collection
;
CrysAlisPro, Agilent Technologies,
Version 1.171.35.11 (release 16-05-2011 CrysAlis171 .NET)
(compiled May 16 2011,17:55:39)
;
_computing_data_reduction
;
CrysAlisPro, Agilent Technologies,
Version 1.171.35.11 (release 16-05-2011 CrysAlis171 .NET)
(compiled May 16 2011,17:55:39)
;
_computing_molecular_graphics
;
'ORTEP (M. N. Burnett, C. K. Johnson, ORTEP-III: Oak Ridge Thermal Ellipsoid
;
_computing_publication_material 'PLATON (A. L. Spek, Acta Crystallogr, Sect. A, 1990, 46, C34, 1995 version).'
_computing_structure_refinement 'SHELXL-97 (Sheldrick, 1997)'
_computing_structure_solution SIR-92
_diffrn_ambient_temperature 173
_diffrn_detector_area_resol_mean 15.9809
_diffrn_measured_fraction_theta_full 0.992
_diffrn_measured_fraction_theta_max 0.992
_diffrn_measurement_device 'CCD camera on \k-goniostat'
_diffrn_measurement_device_type 'Xcalibur, Sapphire3'
_diffrn_measurement_method '\w scans'
_diffrn_orient_matrix_UB_11 -0.0163586000
_diffrn_orient_matrix_UB_12 0.0726863000
_diffrn_orient_matrix_UB_13 0.0335925000
_diffrn_orient_matrix_UB_21 -0.0914843000
_diffrn_orient_matrix_UB_22 0.0498465000
_diffrn_orient_matrix_UB_23 -0.0514043000
_diffrn_orient_matrix_UB_31 -0.0894590000
_diffrn_orient_matrix_UB_32 -0.0354539000
_diffrn_orient_matrix_UB_33 0.0427846000
_diffrn_radiation_collimation 0.5
_diffrn_radiation_monochromator graphite
_diffrn_radiation_source 'Enhance (Mo) x-ray Source'
_diffrn_radiation_type 'Mo K\a'
_diffrn_radiation_wavelength 0.71073
_diffrn_reflns_av_R_equivalents 0.0205
_diffrn_reflns_av_sigmaI/netI 0.0251
_diffrn_reflns_limit_h_max 7
_diffrn_reflns_limit_h_min -7
_diffrn_reflns_limit_k_max 9
_diffrn_reflns_limit_k_min -9
_diffrn_reflns_limit_l_max 12
_diffrn_reflns_limit_l_min -12
_diffrn_reflns_number 4190
_diffrn_reflns_theta_full 26.25
_diffrn_reflns_theta_max 26.25
_diffrn_reflns_theta_min 4.22
_diffrn_source_current 40
_diffrn_source_type 'Spellman generator'
_diffrn_source_voltage 50
_exptl_absorpt_coefficient_mu 0.169
_exptl_absorpt_correction_T_max 0.99999
_exptl_absorpt_correction_T_min 0.95933
_exptl_absorpt_correction_type multi-scan
_exptl_absorpt_process_details
;
CrysAlisPro, Agilent Technologies,
Version 1.171.35.11 (release 16-05-2011 CrysAlis171 .NET)
(compiled May 16 2011,17:55:39)
empirical absorption correction using spherical harmonics,
 implemented in SCALE3 ABSPACK scaling algorithm.
;
_exptl_crystal_colour colorless
_exptl_crystal_density_diffrn 1.804
_exptl_crystal_description block
_exptl_crystal_F_000 228
_exptl_crystal_size_max 0.15
_exptl_crystal_size_mid 0.10
_exptl_crystal_size_min 0.06
_refine_diff_density_max 0.177
_refine_diff_density_min -0.201
_refine_diff_density_rms 0.040
_refine_ls_extinction_method none
_refine_ls_goodness_of_fit_ref 1.050
_refine_ls_hydrogen_treatment refall
_refine_ls_matrix_type full
_refine_ls_number_parameters 160
_refine_ls_number_reflns 1630
_refine_ls_number_restraints 0
_refine_ls_restrained_S_all 1.050
_refine_ls_R_factor_all 0.0358
_refine_ls_R_factor_gt 0.0286
_refine_ls_shift/su_max 0.000
_refine_ls_shift/su_mean 0.000
_refine_ls_structure_factor_coef Fsqd
_refine_ls_weighting_details 'calc w=1/[\s^2^(Fo^2^)+(0.0333P)^2^+0.0852P] where P=(Fo^2^+2Fc^2^)/3'
_refine_ls_weighting_scheme calc
_refine_ls_wR_factor_gt 0.0678
_refine_ls_wR_factor_ref 0.0725
_reflns_number_gt 1392
_reflns_number_total 1630
_reflns_threshold_expression >2sigma(I)
_cod_data_source_file ja310384y_si_001_1.cif
_cod_data_source_block hx342
_cod_original_sg_symbol_Hall -P1
_cod_database_code 4119048

loop_
_symmetry_equiv_pos_as_xyz
'x, y, z'
'-x, -y, -z'

loop_
_atom_site_label
_atom_site_type_symbol
_atom_site_fract_x
_atom_site_fract_y
_atom_site_fract_z
_atom_site_U_iso_or_equiv
_atom_site_adp_type
_atom_site_occupancy
_atom_site_symmetry_multiplicity
_atom_site_calc_flag
O1 O 0.64367(19) 0.07485(14) 0.74490(11) 0.0311(3) Uani 1 1 d
O2 O 0.73625(17) 0.10532(12) 0.95422(10) 0.0230(2) Uani 1 1 d
O3 O 0.58209(18) 0.23293(13) 0.30490(11) 0.0289(3) Uani 1 1 d
O4 O 0.46077(18) 0.48262(13) 0.14668(10) 0.0253(2) Uani 1 1 d
N1 N 0.9526(2) 0.24723(14) 0.63066(11) 0.0185(3) Uani 1 1 d
N2 N 0.7866(2) 0.37062(15) 0.54687(11) 0.0196(3) Uani 1 1 d
N3 N 0.8676(2) 0.36208(14) 0.41977(11) 0.0182(3) Uani 1 1 d
N4 N 0.9389(2) 0.22207(15) 0.77730(11) 0.0208(3) Uani 1 1 d
N5 N 0.7660(2) 0.13227(15) 0.82141(12) 0.0194(3) Uani 1 1 d
N6 N 0.7372(2) 0.47939(15) 0.30128(12) 0.0201(3) Uani 1 1 d
N7 N 0.59066(19) 0.39148(15) 0.25294(11) 0.0186(3) Uani 1 1 d
C1 C 1.1343(3) 0.16591(19) 0.56077(15) 0.0218(3) Uani 1 1 d
C2 C 1.0779(2) 0.23975(18) 0.42163(15) 0.0216(3) Uani 1 1 d
O5 O 0.01111(18) 0.28449(14) 0.07096(11) 0.0266(3) Uani 1 1 d
N8 N 0.2310(2) 0.28503(17) -0.00132(13) 0.0201(3) Uani 1 1 d
H1 H 1.259(3) 0.082(2) 0.6103(17) 0.029(4) Uiso 1 1 d
H2 H 1.153(3) 0.220(2) 0.3383(17) 0.027(4) Uiso 1 1 d
H8C H 0.318(3) 0.343(2) 0.0421(18) 0.029(4) Uiso 1 1 d
H8B H 0.198(3) 0.340(2) -0.0936(19) 0.029(4) Uiso 1 1 d
H8A H 0.316(4) 0.171(3) 0.008(2) 0.045(5) Uiso 1 1 d
H5 H -0.078(4) 0.226(3) 0.024(2) 0.052(6) Uiso 1 1 d

loop_
_atom_site_aniso_label
_atom_site_aniso_U_11
_atom_site_aniso_U_22
_atom_site_aniso_U_33
_atom_site_aniso_U_23
_atom_site_aniso_U_13
_atom_site_aniso_U_12
O1 0.0333(6) 0.0331(6) 0.0313(6) -0.0061(5) -0.0056(5) -0.0178(5)
O2 0.0248(5) 0.0234(5) 0.0190(5) -0.0007(4) 0.0033(4) -0.0062(4)
O3 0.0271(6) 0.0188(5) 0.0400(6) -0.0010(5) -0.0037(5) -0.0093(4)
O4 0.0260(5) 0.0271(5) 0.0207(5) -0.0016(4) -0.0070(4) -0.0047(4)
N1 0.0185(6) 0.0203(6) 0.0164(6) -0.0036(5) -0.0011(4) -0.0044(4)
N2 0.0206(6) 0.0201(6) 0.0174(6) -0.0035(5) -0.0008(4) -0.0036(5)
N3 0.0193(6) 0.0196(6) 0.0163(6) -0.0039(5) 0.0001(4) -0.0056(5)
N4 0.0217(6) 0.0266(6) 0.0153(6) -0.0029(5) -0.0001(5) -0.0098(5)
N5 0.0191(6) 0.0169(6) 0.0210(6) -0.0022(5) -0.0023(5) -0.0031(4)
N6 0.0226(6) 0.0201(6) 0.0177(6) -0.0025(5) -0.0033(5) -0.0067(5)
N7 0.0168(6) 0.0197(6) 0.0196(6) -0.0048(5) 0.0017(5) -0.0041(4)
C1 0.0185(7) 0.0216(7) 0.0244(7) -0.0054(6) -0.0007(6) -0.0021(6)
C2 0.0193(7) 0.0241(7) 0.0222(7) -0.0079(6) 0.0027(6) -0.0037(5)
O5 0.0213(5) 0.0381(6) 0.0261(5) -0.0149(5) 0.0076(4) -0.0113(4)
N8 0.0191(6) 0.0233(6) 0.0185(6) -0.0039(5) 0.0012(5) -0.0071(5)

loop_
_atom_type_symbol
_atom_type_description
_atom_type_scat_dispersion_real
_atom_type_scat_dispersion_imag
_atom_type_scat_source
C C 0.0033 0.0016 'International Tables Vol C Tables 4.2.6.8 and 6.1.1.4'
N N 0.0061 0.0033 'International Tables Vol C Tables 4.2.6.8 and 6.1.1.4'
O O 0.0106 0.0060 'International Tables Vol C Tables 4.2.6.8 and 6.1.1.4'
H H 0.0000 0.0000 'International Tables Vol C Tables 4.2.6.8 and 6.1.1.4'

loop_
_geom_angle_atom_site_label_1
_geom_angle_atom_site_label_2
_geom_angle_atom_site_label_3
_geom_angle
N2 N1 C1 113.74(11)
N2 N1 N4 120.01(11)
C1 N1 N4 126.04(11)
N3 N2 N1 102.35(10)
N2 N3 C2 113.70(11)
N2 N3 N6 118.71(10)
C2 N3 N6 127.56(11)
N5 N4 N1 109.09(10)
O1 N5 O2 121.16(11)
O1 N5 N4 124.98(11)
O2 N5 N4 113.85(10)
N7 N6 N3 107.51(10)
O3 N7 O4 121.82(11)
O3 N7 N6 124.12(11)
O4 N7 N6 114.06(11)
N1 C1 C2 105.28(12)
N1 C1 H1 119.7(10)
C2 C1 H1 135.0(10)
N3 C2 C1 104.91(12)
N3 C2 H2 121.9(10)
C1 C2 H2 133.2(10)
N8 O5 H5 105.6(12)
O5 N8 H8C 106.2(10)
O5 N8 H8B 109.6(10)
H8C N8 H8B 112.4(15)
O5 N8 H8A 109.7(12)
H8C N8 H8A 108.2(16)
H8B N8 H8A 110.6(16)

loop_
_geom_bond_atom_site_label_1
_geom_bond_atom_site_label_2
_geom_bond_distance
O1 N5 1.2368(15)
O2 N5 1.2764(15)
O3 N7 1.2418(14)
O4 N7 1.2585(14)
N1 N2 1.3271(15)
N1 C1 1.3491(18)
N1 N4 1.3997(15)
N2 N3 1.3237(15)
N3 C2 1.3567(17)
N3 N6 1.4058(15)
N4 N5 1.3274(16)
N6 N7 1.3319(15)
C1 C2 1.360(2)
C1 H1 0.913(17)
C2 H2 0.939(16)
O5 N8 1.4141(15)
O5 H5 0.93(2)
N8 H8C 0.897(18)
N8 H8B 0.906(18)
N8 H8A 0.91(2)

loop_
_geom_hbond_atom_site_label_D
_geom_hbond_atom_site_label_H
_geom_hbond_atom_site_label_A
_geom_hbond_distance_DH
_geom_hbond_distance_HA
_geom_hbond_distance_DA
_geom_hbond_angle_DHA
_geom_hbond_site_symmetry_A
N8 H8C O4 0.897(18) 1.949(19) 2.8397(16) 171.6(15) .
N8 H8B N6 0.906(18) 2.263(18) 3.1044(17) 154.3(14) 2_665
N8 H8B N4 0.906(18) 2.389(17) 2.9202(17) 117.5(13) 1_454
N8 H8A O2 0.91(2) 2.19(2) 2.9576(16) 141.5(17) 2_656
N8 H8A O2 0.91(2) 2.39(2) 2.9704(16) 121.7(16) 1_554
O5 H5 O2 0.93(2) 1.78(2) 2.7108(14) 173.4(18) 1_454
O5 H5 N4 0.93(2) 2.41(2) 3.0569(15) 126.1(16) 1_454
O5 H5 N5 0.93(2) 2.49(2) 3.3692(15) 157.4(16) 1_454

loop_
_geom_torsion_atom_site_label_1
_geom_torsion_atom_site_label_2
_geom_torsion_atom_site_label_3
_geom_torsion_atom_site_label_4
_geom_torsion
C1 N1 N2 N3 1.24(14)
N4 N1 N2 N3 176.26(10)
N1 N2 N3 C2 -0.59(14)
N1 N2 N3 N6 -178.69(10)
N2 N1 N4 N5 76.46(14)
C1 N1 N4 N5 -109.18(14)
N1 N4 N5 O1 2.46(17)
N1 N4 N5 O2 -178.79(10)
N2 N3 N6 N7 -96.21(13)
C2 N3 N6 N7 85.97(15)
N3 N6 N7 O3 -1.63(16)
N3 N6 N7 O4 179.39(10)
N2 N1 C1 C2 -1.42(15)
N4 N1 C1 C2 -176.09(11)
N2 N3 C2 C1 -0.23(15)
N6 N3 C2 C1 177.67(12)
N1 C1 C2 N3 0.94(15)
